data_1564677
loop_
_publ_author_name
'Wang, Hanqiang'
'Zhang, Jie'
'Xie, Zuowei'

_publ_section_title
;
 Ring-opening and ring-expansion reactions of carborane-fused borirane
;
_journal_name_full 'Chemical Science'
_journal_paper_doi 10.1039/D1SC04453B
_journal_year 2021
_chemical_formula_moiety 'C30 H46 B11 Br N2 O2, C7 H8'
_chemical_formula_sum 'C37 H54 B11 Br N2 O2'
_chemical_formula_weight 757.64
_space_group_crystal_system monoclinic
_space_group_IT_number 14
_space_group_name_Hall '-P 2ybc'
_space_group_name_H-M_alt 'P 1 21/c 1'
_atom_sites_solution_hydrogens geom
_atom_sites_solution_primary dual
_audit_creation_date 2020-05-09
_audit_creation_method
;
Olex2 1.2
(compiled 2018.05.29 svn.r3508 for OlexSys, GUI svn.r5506)
;
_audit_update_record
;
2021-08-09 deposited with the CCDC.	2021-09-09 downloaded from the CCDC.
;
_cell_angle_alpha 90
_cell_angle_beta 99.170(2)
_cell_angle_gamma 90
_cell_formula_units_Z 4
_cell_length_a 10.2696(3)
_cell_length_b 17.6298(6)
_cell_length_c 24.8027(8)
_cell_measurement_reflns_used 9939
_cell_measurement_temperature 170(2)
_cell_measurement_theta_max 54.96
_cell_measurement_theta_min 3.14
_cell_volume 4433.2(2)
_computing_cell_refinement 'SAINT v8.37A (Bruker, 2015)'
_computing_data_reduction 'SAINT v8.37A (Bruker, 2015)'
_computing_molecular_graphics 'Olex2 (Dolomanov et al., 2009)'
_computing_publication_material 'Olex2 (Dolomanov et al., 2009)'
_computing_structure_refinement 'ShelXL (Sheldrick, 2015)'
_computing_structure_solution 'ShelXT (Sheldrick, 2015)'
_diffrn_ambient_temperature 169.98
_diffrn_measured_fraction_theta_full 0.997
_diffrn_measured_fraction_theta_max 0.993
_diffrn_measurement_device_type 'Bruker APEX-II CCD'
_diffrn_measurement_method '\f and \w scans'
_diffrn_radiation_type GaK\a
_diffrn_radiation_wavelength 1.34139
_diffrn_reflns_av_R_equivalents 0.0703
_diffrn_reflns_av_unetI/netI 0.0597
_diffrn_reflns_Laue_measured_fraction_full 0.997
_diffrn_reflns_Laue_measured_fraction_max 0.993
_diffrn_reflns_limit_h_max 12
_diffrn_reflns_limit_h_min -12
_diffrn_reflns_limit_k_max 21
_diffrn_reflns_limit_k_min -19
_diffrn_reflns_limit_l_max 26
_diffrn_reflns_limit_l_min -30
_diffrn_reflns_number 32267
_diffrn_reflns_point_group_measured_fraction_full 0.997
_diffrn_reflns_point_group_measured_fraction_max 0.993
_diffrn_reflns_theta_full 53.594
_diffrn_reflns_theta_max 55.022
_diffrn_reflns_theta_min 3.140
_diffrn_standards_number 0
_exptl_absorpt_coefficient_mu 1.017
_exptl_absorpt_correction_T_max 0.7508
_exptl_absorpt_correction_T_min 0.4592
_exptl_absorpt_correction_type multi-scan
_exptl_absorpt_process_details
;
SADABS-2016/2 (Bruker,2016/2) was used for absorption correction.
wR2(int) was 0.1481 before and 0.0935 after correction.
The Ratio of minimum to maximum transmission is 0.6116.
The \l/2 correction factor is Not present.
;
_exptl_crystal_colour colourless
_exptl_crystal_density_diffrn 1.135
_exptl_crystal_description block
_exptl_crystal_F_000 1584
_exptl_crystal_size_max 0.1
_exptl_crystal_size_mid 0.03
_exptl_crystal_size_min 0.02
_refine_diff_density_max 0.842
_refine_diff_density_min -1.264
_refine_diff_density_rms 0.085
_refine_ls_extinction_method none
_refine_ls_goodness_of_fit_ref 1.026
_refine_ls_hydrogen_treatment constr
_refine_ls_matrix_type full
_refine_ls_number_parameters 487
_refine_ls_number_reflns 8410
_refine_ls_number_restraints 0
_refine_ls_restrained_S_all 1.026
_refine_ls_R_factor_all 0.0692
_refine_ls_R_factor_gt 0.0593
_refine_ls_shift/su_max 0.002
_refine_ls_shift/su_mean 0.000
_refine_ls_structure_factor_coef Fsqd
_refine_ls_weighting_details 'w=1/[\s^2^(Fo^2^)+(0.0725P)^2^+8.3910P] where P=(Fo^2^+2Fc^2^)/3'
_refine_ls_weighting_scheme calc
_refine_ls_wR_factor_gt 0.1537
_refine_ls_wR_factor_ref 0.1614
_reflns_Friedel_coverage 0.000
_reflns_number_gt 7072
_reflns_number_total 8410
_reflns_threshold_expression 'I > 2\s(I)'
_cod_data_source_file d1sc04453b2.cif
_cod_data_source_block 9
_cod_database_code 1564677
_shelx_shelxl_version_number 2016/6
_shelx_space_group_comment
;
The symmetry employed for this shelxl refinement is uniquely defined
by the following loop, which should always be used as a source of
symmetry information in preference to the above space-group names.
They are only intended as comments.
;
_shelx_estimated_absorpt_t_max 0.980
_shelx_estimated_absorpt_t_min 0.905
_olex2_refinement_description
;
1. Fixed Uiso
 At 1.2 times of:
  All B(H) groups, All C(H) groups
 At 1.5 times of:
  All C(H,H,H) groups
2.a Ternary CH refined with riding coordinates:
 C13(H13), C16(H16), C25(H25), C28(H28)
2.b Aromatic/amide H refined with riding coordinates:
 C5(H5), C6(H6), C9(H9), C10(H10), C11(H11), C21(H21), C22(H22), C23(H23),
 C31(H31), C32(H32), C33(H33), C34(H34), C35(H35)
2.c Idealised Me refined as rotating group:
 C14(H14A,H14B,H14C), C15(H15A,H15B,H15C), C17(H17A,H17B,H17C), C18(H18A,H18B,
 H18C), C26(H26A,H26B,H26C), C27(H27A,H27B,H27C), C29(H29A,H29B,H29C), C30(H30A,
 H30B,H30C), C37(H37A,H37B,H37C)
2.d Boron cage BH refined with riding coordinates:
 B3(H3), B4(H4), B5(H5A), B6(H6A), B7(H7), B8(H8), B9(H9A), B10(H10A),
 B11(H11A), B12(H12)
;
_olex2_submission_special_instructions 'No special instructions were received'

loop_
_space_group_symop_operation_xyz
'x, y, z'
'-x, y+1/2, -z+1/2'
'-x, -y, -z'
'x, -y-1/2, z-1/2'

loop_
_atom_site_label
_atom_site_type_symbol
_atom_site_fract_x
_atom_site_fract_y
_atom_site_fract_z
_atom_site_U_iso_or_equiv
_atom_site_adp_type
_atom_site_occupancy
_atom_site_site_symmetry_order
_atom_site_calc_flag
_atom_site_refinement_flags_posn
_atom_site_refinement_flags_adp
_atom_site_refinement_flags_occupancy
_atom_site_disorder_assembly
_atom_site_disorder_group
Br1 Br 0.40948(3) 0.54047(2) 0.62588(2) 0.02735(13) Uani 1 1 d . . . . .
O1 O 0.0998(2) 0.74161(15) 0.63329(9) 0.0348(6) Uani 1 1 d . . . . .
O2 O 0.29554(19) 0.68893(12) 0.62747(8) 0.0224(5) Uani 1 1 d . . . . .
N1 N 0.5476(2) 0.72119(14) 0.59519(9) 0.0183(5) Uani 1 1 d . . . . .
N2 N 0.6725(2) 0.67893(14) 0.66710(9) 0.0186(5) Uani 1 1 d . . . . .
C1 C 0.2298(3) 0.68804(17) 0.71330(11) 0.0190(6) Uani 1 1 d . . . . .
C2 C 0.3709(3) 0.64282(16) 0.72110(11) 0.0165(6) Uani 1 1 d . . . . .
C3 C 0.1989(3) 0.71031(18) 0.65389(12) 0.0226(6) Uani 1 1 d . . . . .
C4 C 0.5439(3) 0.68587(16) 0.64383(11) 0.0176(6) Uani 1 1 d . . . . .
C5 C 0.6762(3) 0.73484(18) 0.58845(12) 0.0245(7) Uani 1 1 d . . . . .
H5 H 0.704198 0.758399 0.557807 0.029 Uiso 1 1 calc R . . . .
C6 C 0.7544(3) 0.70882(18) 0.63300(12) 0.0236(6) Uani 1 1 d . . . . .
H6 H 0.848040 0.710508 0.639945 0.028 Uiso 1 1 calc R . . . .
C7 C 0.4397(3) 0.75012(18) 0.55497(11) 0.0216(6) Uani 1 1 d . . . . .
C8 C 0.3864(3) 0.82045(18) 0.56554(12) 0.0253(7) Uani 1 1 d . . . . .
C9 C 0.2902(4) 0.8499(2) 0.52565(13) 0.0379(9) Uani 1 1 d . . . . .
H9 H 0.250195 0.896971 0.531810 0.045 Uiso 1 1 calc R . . . .
C10 C 0.2513(4) 0.8120(2) 0.47703(14) 0.0427(10) Uani 1 1 d . . . . .
H10 H 0.186468 0.833729 0.449831 0.051 Uiso 1 1 calc R . . . .
C11 C 0.3059(4) 0.7428(2) 0.46778(13) 0.0372(9) Uani 1 1 d . . . . .
H11 H 0.277551 0.717369 0.434211 0.045 Uiso 1 1 calc R . . . .
C12 C 0.4024(3) 0.70919(19) 0.50666(12) 0.0265(7) Uani 1 1 d . . . . .
C13 C 0.4635(3) 0.6338(2) 0.49549(12) 0.0297(7) Uani 1 1 d . . . . .
H13 H 0.510056 0.613716 0.531112 0.036 Uiso 1 1 calc R . . . .
C14 C 0.3601(4) 0.5752(2) 0.47194(15) 0.0435(9) Uani 1 1 d . . . . .
H14A H 0.296957 0.567943 0.497263 0.065 Uiso 1 1 calc GR . . . .
H14B H 0.403646 0.526882 0.466760 0.065 Uiso 1 1 calc GR . . . .
H14C H 0.313324 0.593176 0.436725 0.065 Uiso 1 1 calc GR . . . .
C15 C 0.5665(4) 0.6438(2) 0.45760(15) 0.0400(9) Uani 1 1 d . . . . .
H15A H 0.523182 0.662198 0.421921 0.060 Uiso 1 1 calc GR . . . .
H15B H 0.609089 0.595004 0.453064 0.060 Uiso 1 1 calc GR . . . .
H15C H 0.633083 0.680676 0.473587 0.060 Uiso 1 1 calc GR . . . .
C16 C 0.4319(3) 0.86383(19) 0.61866(13) 0.0297(7) Uani 1 1 d . . . . .
H16 H 0.461451 0.825374 0.647676 0.036 Uiso 1 1 calc R . . . .
C17 C 0.5501(4) 0.9140(2) 0.61381(19) 0.0500(10) Uani 1 1 d . . . . .
H17A H 0.620535 0.883152 0.602620 0.075 Uiso 1 1 calc GR . . . .
H17B H 0.582028 0.937657 0.649216 0.075 Uiso 1 1 calc GR . . . .
H17C H 0.523852 0.953579 0.586474 0.075 Uiso 1 1 calc GR . . . .
C18 C 0.3237(4) 0.9105(2) 0.63773(16) 0.0439(10) Uani 1 1 d . . . . .
H18A H 0.296322 0.951056 0.611327 0.066 Uiso 1 1 calc GR . . . .
H18B H 0.356785 0.932776 0.673485 0.066 Uiso 1 1 calc GR . . . .
H18C H 0.247968 0.877776 0.640685 0.066 Uiso 1 1 calc GR . . . .
C19 C 0.7287(3) 0.65564(17) 0.72201(11) 0.0187(6) Uani 1 1 d . . . . .
C20 C 0.7614(3) 0.57943(17) 0.73168(12) 0.0196(6) Uani 1 1 d . . . . .
C21 C 0.8206(3) 0.56023(18) 0.78463(13) 0.0241(6) Uani 1 1 d . . . . .
H21 H 0.840793 0.508659 0.793368 0.029 Uiso 1 1 calc R . . . .
C22 C 0.8503(3) 0.6154(2) 0.82462(12) 0.0271(7) Uani 1 1 d . . . . .
H22 H 0.889868 0.601235 0.860456 0.032 Uiso 1 1 calc R . . . .
C23 C 0.8227(3) 0.69027(19) 0.81270(12) 0.0256(7) Uani 1 1 d . . . . .
H23 H 0.846359 0.727419 0.840264 0.031 Uiso 1 1 calc R . . . .
C24 C 0.7609(3) 0.71311(18) 0.76120(12) 0.0213(6) Uani 1 1 d . . . . .
C25 C 0.7317(3) 0.79661(18) 0.74957(14) 0.0278(7) Uani 1 1 d . . . . .
H25 H 0.663600 0.800175 0.716018 0.033 Uiso 1 1 calc R . . . .
C26 C 0.8559(4) 0.8386(2) 0.73836(18) 0.0410(9) Uani 1 1 d . . . . .
H26A H 0.924249 0.835724 0.770740 0.061 Uiso 1 1 calc GR . . . .
H26B H 0.834246 0.891860 0.729907 0.061 Uiso 1 1 calc GR . . . .
H26C H 0.888375 0.814956 0.707297 0.061 Uiso 1 1 calc GR . . . .
C27 C 0.6775(4) 0.8367(2) 0.79629(16) 0.0390(9) Uani 1 1 d . . . . .
H27A H 0.603687 0.807333 0.806142 0.059 Uiso 1 1 calc GR . . . .
H27B H 0.646826 0.887555 0.784478 0.059 Uiso 1 1 calc GR . . . .
H27C H 0.747306 0.840679 0.828068 0.059 Uiso 1 1 calc GR . . . .
C28 C 0.7455(3) 0.51982(17) 0.68654(13) 0.0238(6) Uani 1 1 d . . . . .
H28 H 0.684610 0.540768 0.654519 0.029 Uiso 1 1 calc R . . . .
C29 C 0.6854(4) 0.44613(19) 0.70399(15) 0.0357(8) Uani 1 1 d . . . . .
H29A H 0.746422 0.422621 0.733702 0.054 Uiso 1 1 calc GR . . . .
H29B H 0.669539 0.411280 0.672857 0.054 Uiso 1 1 calc GR . . . .
H29C H 0.601726 0.457305 0.716596 0.054 Uiso 1 1 calc GR . . . .
C30 C 0.8794(3) 0.5052(2) 0.66868(16) 0.0413(9) Uani 1 1 d . . . . .
H30A H 0.913193 0.552651 0.655617 0.062 Uiso 1 1 calc GR . . . .
H30B H 0.869039 0.467591 0.639217 0.062 Uiso 1 1 calc GR . . . .
H30C H 0.941677 0.486059 0.699771 0.062 Uiso 1 1 calc GR . . . .
B1 B 0.4092(3) 0.6465(2) 0.65873(12) 0.0191(7) Uani 1 1 d . . . . .
B3 B 0.3659(3) 0.73227(19) 0.74880(14) 0.0196(7) Uani 1 1 d . . . . .
H3 H 0.417760 0.782697 0.734759 0.024 Uiso 1 1 calc R . . . .
B4 B 0.2062(3) 0.7400(2) 0.76857(14) 0.0231(7) Uani 1 1 d . . . . .
H4 H 0.153183 0.795630 0.767596 0.028 Uiso 1 1 calc R . . . .
B5 B 0.1196(3) 0.6539(2) 0.75079(14) 0.0228(7) Uani 1 1 d . . . . .
H5A H 0.009877 0.653497 0.738254 0.027 Uiso 1 1 calc R . . . .
B6 B 0.2241(3) 0.5920(2) 0.72012(14) 0.0212(7) Uani 1 1 d . . . . .
H6A H 0.183258 0.550707 0.687408 0.025 Uiso 1 1 calc R . . . .
B7 B 0.3667(3) 0.5710(2) 0.76781(14) 0.0228(7) Uani 1 1 d . . . . .
H7 H 0.420401 0.515874 0.766854 0.027 Uiso 1 1 calc R . . . .
B8 B 0.4520(3) 0.6571(2) 0.78597(13) 0.0222(7) Uani 1 1 d . . . . .
H8 H 0.562058 0.657706 0.797332 0.027 Uiso 1 1 calc R . . . .
B9 B 0.3482(3) 0.7189(2) 0.81748(14) 0.0236(7) Uani 1 1 d . . . . .
H9A H 0.389200 0.760510 0.849874 0.028 Uiso 1 1 calc R . . . .
B10 B 0.1964(3) 0.6700(2) 0.81907(14) 0.0252(8) Uani 1 1 d . . . . .
H10A H 0.137446 0.679517 0.852769 0.030 Uiso 1 1 calc R . . . .
B11 B 0.2070(3) 0.5785(2) 0.78864(14) 0.0240(7) Uani 1 1 d . . . . .
H11A H 0.154958 0.527837 0.802141 0.029 Uiso 1 1 calc R . . . .
B12 B 0.3477(4) 0.6188(2) 0.82971(14) 0.0264(8) Uani 1 1 d . . . . .
H12 H 0.388253 0.594317 0.870620 0.032 Uiso 1 1 calc R . . . .
C31 C 0.9103(6) 0.8516(4) 0.5158(3) 0.093(2) Uani 1 1 d . . . . .
H31 H 0.992714 0.831612 0.532602 0.111 Uiso 1 1 calc R . . . .
C32 C 0.8306(10) 0.8137(4) 0.4696(3) 0.095(2) Uani 1 1 d . . . . .
H32 H 0.861365 0.769225 0.454073 0.113 Uiso 1 1 calc R . . . .
C33 C 0.7115(10) 0.8439(6) 0.4497(3) 0.100(3) Uani 1 1 d . . . . .
H33 H 0.658798 0.819234 0.419838 0.119 Uiso 1 1 calc R . . . .
C34 C 0.6674(9) 0.9027(6) 0.4686(4) 0.116(3) Uani 1 1 d . . . . .
H34 H 0.581642 0.919946 0.453557 0.139 Uiso 1 1 calc R . . . .
C35 C 0.7381(6) 0.9420(4) 0.5096(3) 0.0814(18) Uani 1 1 d . . . . .
H35 H 0.701758 0.987314 0.521704 0.098 Uiso 1 1 calc R . . . .
C36 C 0.8592(6) 0.9196(3) 0.5344(2) 0.0669(14) Uani 1 1 d . . . . .
C37 C 0.9292(12) 0.9656(7) 0.5787(4) 0.178(6) Uani 1 1 d . . . . .
H37A H 0.985443 1.002471 0.563809 0.268 Uiso 1 1 calc GR . . . .
H37B H 0.983952 0.932730 0.605007 0.268 Uiso 1 1 calc GR . . . .
H37C H 0.865260 0.992572 0.597113 0.268 Uiso 1 1 calc GR . . . .

loop_
_atom_site_aniso_label
_atom_site_aniso_U_11
_atom_site_aniso_U_22
_atom_site_aniso_U_33
_atom_site_aniso_U_23
_atom_site_aniso_U_13
_atom_site_aniso_U_12
Br1 0.0264(2) 0.0288(2) 0.02729(19) -0.00858(13) 0.00534(14) -0.00416(14)
O1 0.0241(12) 0.0479(16) 0.0312(12) 0.0091(11) 0.0005(10) 0.0131(11)
O2 0.0163(10) 0.0327(12) 0.0175(10) 0.0027(8) 0.0009(8) 0.0026(9)
N1 0.0183(12) 0.0211(13) 0.0154(11) 0.0001(9) 0.0029(9) 0.0014(10)
N2 0.0148(12) 0.0219(13) 0.0196(12) -0.0006(10) 0.0040(9) -0.0001(10)
C1 0.0133(14) 0.0235(16) 0.0195(14) -0.0026(11) 0.0005(11) 0.0017(12)
C2 0.0124(13) 0.0201(15) 0.0168(13) -0.0011(11) 0.0015(10) -0.0011(11)
C3 0.0152(14) 0.0263(17) 0.0252(15) 0.0020(12) 0.0003(12) 0.0023(12)
C4 0.0189(14) 0.0197(15) 0.0139(12) -0.0033(10) 0.0017(11) 0.0034(12)
C5 0.0234(16) 0.0301(17) 0.0210(14) 0.0021(12) 0.0069(12) -0.0019(13)
C6 0.0186(15) 0.0243(16) 0.0297(16) 0.0014(12) 0.0090(12) -0.0037(12)
C7 0.0227(15) 0.0253(16) 0.0169(13) 0.0057(11) 0.0031(12) 0.0030(12)
C8 0.0319(17) 0.0246(17) 0.0209(14) 0.0036(12) 0.0086(13) 0.0052(13)
C9 0.046(2) 0.044(2) 0.0245(16) 0.0061(15) 0.0061(15) 0.0208(18)
C10 0.045(2) 0.058(3) 0.0231(17) 0.0080(16) 0.0000(15) 0.0234(19)
C11 0.042(2) 0.053(2) 0.0148(15) -0.0013(14) -0.0010(14) 0.0115(18)
C12 0.0279(17) 0.0356(19) 0.0167(14) -0.0011(12) 0.0057(12) 0.0036(14)
C13 0.0360(19) 0.0344(19) 0.0181(14) -0.0050(13) 0.0025(13) 0.0039(15)
C14 0.047(2) 0.047(2) 0.0341(19) -0.0108(17) 0.0006(17) -0.0018(19)
C15 0.044(2) 0.041(2) 0.0381(19) -0.0045(16) 0.0161(17) 0.0072(17)
C16 0.041(2) 0.0234(17) 0.0254(16) 0.0015(12) 0.0068(14) 0.0057(14)
C17 0.057(3) 0.036(2) 0.059(3) -0.0122(19) 0.015(2) -0.0073(19)
C18 0.060(3) 0.038(2) 0.037(2) -0.0048(16) 0.0165(18) 0.0128(19)
C19 0.0114(13) 0.0239(16) 0.0205(14) 0.0005(11) 0.0021(11) 0.0004(11)
C20 0.0115(13) 0.0225(16) 0.0249(14) -0.0020(12) 0.0032(11) -0.0037(11)
C21 0.0195(15) 0.0220(16) 0.0304(16) 0.0052(12) 0.0029(12) 0.0001(12)
C22 0.0182(15) 0.041(2) 0.0207(15) 0.0042(13) -0.0017(12) -0.0025(14)
C23 0.0186(15) 0.0339(18) 0.0239(15) -0.0064(13) 0.0017(12) -0.0013(13)
C24 0.0121(13) 0.0239(16) 0.0276(15) -0.0033(12) 0.0027(11) -0.0008(12)
C25 0.0239(16) 0.0210(17) 0.0368(18) -0.0054(13) -0.0002(14) 0.0012(13)
C26 0.037(2) 0.0223(18) 0.065(3) 0.0001(16) 0.0103(18) -0.0059(16)
C27 0.0287(19) 0.035(2) 0.052(2) -0.0170(17) 0.0006(16) 0.0028(16)
C28 0.0230(16) 0.0197(16) 0.0280(16) -0.0035(12) 0.0017(13) 0.0003(13)
C29 0.044(2) 0.0193(17) 0.042(2) -0.0006(14) 0.0004(16) -0.0053(15)
C30 0.0277(19) 0.049(2) 0.048(2) -0.0204(18) 0.0078(16) 0.0044(17)
B1 0.0148(15) 0.0270(18) 0.0145(15) 0.0002(12) -0.0010(12) -0.0008(13)
B3 0.0154(16) 0.0198(17) 0.0234(16) -0.0016(13) 0.0020(13) -0.0007(13)
B4 0.0186(16) 0.0257(19) 0.0256(17) -0.0092(14) 0.0052(14) -0.0030(14)
B5 0.0160(16) 0.030(2) 0.0228(16) -0.0032(14) 0.0041(13) -0.0038(14)
B6 0.0188(17) 0.0230(18) 0.0224(16) -0.0014(13) 0.0048(13) -0.0061(14)
B7 0.0225(18) 0.0246(18) 0.0208(16) 0.0043(13) 0.0018(13) -0.0012(14)
B8 0.0180(16) 0.031(2) 0.0170(15) -0.0012(13) 0.0015(13) 0.0000(14)
B9 0.0205(17) 0.031(2) 0.0197(16) -0.0060(14) 0.0035(13) -0.0025(15)
B10 0.0206(17) 0.035(2) 0.0212(16) -0.0036(14) 0.0059(13) -0.0051(15)
B11 0.0216(17) 0.030(2) 0.0212(16) 0.0006(14) 0.0051(14) -0.0033(15)
B12 0.0217(18) 0.038(2) 0.0191(16) 0.0034(14) 0.0030(14) 0.0008(16)
C31 0.065(4) 0.108(5) 0.117(6) 0.032(4) 0.049(4) 0.011(4)
C32 0.150(7) 0.065(4) 0.089(5) 0.003(3) 0.080(5) -0.007(4)
C33 0.138(8) 0.110(6) 0.052(3) 0.017(4) 0.017(4) -0.034(6)
C34 0.118(7) 0.126(7) 0.097(6) 0.064(6) -0.004(5) -0.023(6)
C35 0.069(4) 0.070(4) 0.109(5) 0.038(4) 0.025(4) 0.001(3)
C36 0.067(3) 0.082(4) 0.056(3) -0.005(3) 0.023(3) -0.023(3)
C37 0.212(11) 0.228(12) 0.104(6) -0.075(7) 0.052(7) -0.137(10)

loop_
_atom_type_symbol
_atom_type_description
_atom_type_scat_dispersion_real
_atom_type_scat_dispersion_imag
_atom_type_scat_source
C C 0.0148 0.0070 'International Tables Vol C Tables 4.2.6.8 and 6.1.1.4'
H H 0.0000 0.0000 'International Tables Vol C Tables 4.2.6.8 and 6.1.1.4'
B B 0.0073 0.0030 'International Tables Vol C Tables 4.2.6.8 and 6.1.1.4'
Br Br -0.9502 1.0410 'International Tables Vol C Tables 4.2.6.8 and 6.1.1.4'
N N 0.0253 0.0136 'International Tables Vol C Tables 4.2.6.8 and 6.1.1.4'
O O 0.0412 0.0250 'International Tables Vol C Tables 4.2.6.8 and 6.1.1.4'

loop_
_geom_angle_atom_site_label_1
_geom_angle_atom_site_label_2
_geom_angle_atom_site_label_3
_geom_angle
_geom_angle_site_symmetry_1
_geom_angle_site_symmetry_3
_geom_angle_publ_flag
C3 O2 B1 118.0(2) . . ?
C4 N1 C5 110.4(2) . . ?
C4 N1 C7 129.7(2) . . ?
C5 N1 C7 119.6(2) . . ?
C4 N2 C6 110.4(2) . . ?
C4 N2 C19 129.6(2) . . ?
C6 N2 C19 119.4(2) . . ?
C2 C1 B3 61.81(18) . . ?
C2 C1 B4 113.8(2) . . ?
C2 C1 B5 114.8(2) . . ?
C2 C1 B6 63.15(18) . . ?
C3 C1 C2 106.6(2) . . ?
C3 C1 B3 114.2(2) . . ?
C3 C1 B4 127.8(3) . . ?
C3 C1 B5 125.2(2) . . ?
C3 C1 B6 110.5(2) . . ?
B4 C1 B3 63.23(19) . . ?
B4 C1 B6 116.4(2) . . ?
B5 C1 B3 116.3(2) . . ?
B5 C1 B4 63.47(19) . . ?
B5 C1 B6 63.5(2) . . ?
B6 C1 B3 116.0(2) . . ?
C1 C2 B1 102.0(2) . . ?
C1 C2 B3 61.32(18) . . ?
C1 C2 B6 60.26(18) . . ?
C1 C2 B7 108.7(2) . . ?
C1 C2 B8 109.2(2) . . ?
B1 C2 B3 111.3(2) . . ?
B1 C2 B6 109.8(2) . . ?
B1 C2 B7 133.8(2) . . ?
B1 C2 B8 136.1(2) . . ?
B3 C2 B6 113.2(2) . . ?
B7 C2 B3 113.5(2) . . ?
B7 C2 B6 61.25(19) . . ?
B8 C2 B3 62.03(19) . . ?
B8 C2 B6 112.2(2) . . ?
B8 C2 B7 62.31(19) . . ?
O1 C3 O2 124.8(3) . . ?
O1 C3 C1 124.6(3) . . ?
O2 C3 C1 110.5(2) . . ?
N1 C4 B1 122.4(2) . . ?
N2 C4 N1 104.7(2) . . ?
N2 C4 B1 131.5(2) . . ?
N1 C5 H5 126.3 . . ?
C6 C5 N1 107.5(3) . . ?
C6 C5 H5 126.3 . . ?
N2 C6 H6 126.5 . . ?
C5 C6 N2 106.9(3) . . ?
C5 C6 H6 126.5 . . ?
C8 C7 N1 117.3(3) . . ?
C8 C7 C12 123.8(3) . . ?
C12 C7 N1 118.7(3) . . ?
C7 C8 C16 122.0(3) . . ?
C9 C8 C7 117.1(3) . . ?
C9 C8 C16 120.9(3) . . ?
C8 C9 H9 119.4 . . ?
C10 C9 C8 121.2(3) . . ?
C10 C9 H9 119.4 . . ?
C9 C10 H10 119.8 . . ?
C11 C10 C9 120.3(3) . . ?
C11 C10 H10 119.8 . . ?
C10 C11 H11 119.2 . . ?
C10 C11 C12 121.5(3) . . ?
C12 C11 H11 119.2 . . ?
C7 C12 C11 116.0(3) . . ?
C7 C12 C13 123.0(3) . . ?
C11 C12 C13 121.0(3) . . ?
C12 C13 H13 107.6 . . ?
C12 C13 C14 112.3(3) . . ?
C12 C13 C15 111.0(3) . . ?
C14 C13 H13 107.6 . . ?
C14 C13 C15 110.4(3) . . ?
C15 C13 H13 107.6 . . ?
C13 C14 H14A 109.5 . . ?
C13 C14 H14B 109.5 . . ?
C13 C14 H14C 109.5 . . ?
H14A C14 H14B 109.5 . . ?
H14A C14 H14C 109.5 . . ?
H14B C14 H14C 109.5 . . ?
C13 C15 H15A 109.5 . . ?
C13 C15 H15B 109.5 . . ?
C13 C15 H15C 109.5 . . ?
H15A C15 H15B 109.5 . . ?
H15A C15 H15C 109.5 . . ?
H15B C15 H15C 109.5 . . ?
C8 C16 H16 107.3 . . ?
C17 C16 C8 111.1(3) . . ?
C17 C16 H16 107.3 . . ?
C18 C16 C8 113.6(3) . . ?
C18 C16 H16 107.3 . . ?
C18 C16 C17 110.0(3) . . ?
C16 C17 H17A 109.5 . . ?
C16 C17 H17B 109.5 . . ?
C16 C17 H17C 109.5 . . ?
H17A C17 H17B 109.5 . . ?
H17A C17 H17C 109.5 . . ?
H17B C17 H17C 109.5 . . ?
C16 C18 H18A 109.5 . . ?
C16 C18 H18B 109.5 . . ?
C16 C18 H18C 109.5 . . ?
H18A C18 H18B 109.5 . . ?
H18A C18 H18C 109.5 . . ?
H18B C18 H18C 109.5 . . ?
C20 C19 N2 118.8(3) . . ?
C20 C19 C24 123.4(3) . . ?
C24 C19 N2 117.3(3) . . ?
C19 C20 C21 116.8(3) . . ?
C19 C20 C28 122.8(3) . . ?
C21 C20 C28 120.2(3) . . ?
C20 C21 H21 119.5 . . ?
C22 C21 C20 121.0(3) . . ?
C22 C21 H21 119.5 . . ?
C21 C22 H22 119.8 . . ?
C23 C22 C21 120.4(3) . . ?
C23 C22 H22 119.8 . . ?
C22 C23 H23 119.2 . . ?
C22 C23 C24 121.6(3) . . ?
C24 C23 H23 119.2 . . ?
C19 C24 C25 123.3(3) . . ?
C23 C24 C19 116.6(3) . . ?
C23 C24 C25 120.1(3) . . ?
C24 C25 H25 108.0 . . ?
C24 C25 C26 110.8(3) . . ?
C24 C25 C27 112.7(3) . . ?
C26 C25 H25 108.0 . . ?
C27 C25 H25 108.0 . . ?
C27 C25 C26 109.0(3) . . ?
C25 C26 H26A 109.5 . . ?
C25 C26 H26B 109.5 . . ?
C25 C26 H26C 109.5 . . ?
H26A C26 H26B 109.5 . . ?
H26A C26 H26C 109.5 . . ?
H26B C26 H26C 109.5 . . ?
C25 C27 H27A 109.5 . . ?
C25 C27 H27B 109.5 . . ?
C25 C27 H27C 109.5 . . ?
H27A C27 H27B 109.5 . . ?
H27A C27 H27C 109.5 . . ?
H27B C27 H27C 109.5 . . ?
C20 C28 H28 108.0 . . ?
C20 C28 C29 112.2(3) . . ?
C20 C28 C30 109.4(3) . . ?
C29 C28 H28 108.0 . . ?
C29 C28 C30 111.1(3) . . ?
C30 C28 H28 108.0 . . ?
C28 C29 H29A 109.5 . . ?
C28 C29 H29B 109.5 . . ?
C28 C29 H29C 109.5 . . ?
H29A C29 H29B 109.5 . . ?
H29A C29 H29C 109.5 . . ?
H29B C29 H29C 109.5 . . ?
C28 C30 H30A 109.5 . . ?
C28 C30 H30B 109.5 . . ?
C28 C30 H30C 109.5 . . ?
H30A C30 H30B 109.5 . . ?
H30A C30 H30C 109.5 . . ?
H30B C30 H30C 109.5 . . ?
O2 B1 Br1 107.59(19) . . ?
O2 B1 C2 102.8(2) . . ?
O2 B1 C4 106.7(2) . . ?
C2 B1 Br1 110.7(2) . . ?
C4 B1 Br1 104.08(19) . . ?
C4 B1 C2 124.1(2) . . ?
C1 B3 C2 56.87(17) . . ?
C1 B3 H3 126.2 . . ?
C1 B3 B4 57.89(17) . . ?
C1 B3 B8 103.1(2) . . ?
C1 B3 B9 103.6(2) . . ?
C2 B3 H3 123.8 . . ?
C2 B3 B4 105.4(2) . . ?
C2 B3 B8 58.55(18) . . ?
C2 B3 B9 106.1(2) . . ?
B4 B3 H3 121.8 . . ?
B8 B3 H3 122.2 . . ?
B8 B3 B4 108.6(2) . . ?
B9 B3 H3 122.4 . . ?
B9 B3 B4 60.26(19) . . ?
B9 B3 B8 60.96(19) . . ?
C1 B4 B3 58.88(18) . . ?
C1 B4 H4 125.9 . . ?
C1 B4 B5 57.94(18) . . ?
C1 B4 B9 103.3(2) . . ?
C1 B4 B10 103.1(2) . . ?
B3 B4 H4 121.6 . . ?
B5 B4 B3 108.1(2) . . ?
B5 B4 H4 121.3 . . ?
B5 B4 B9 108.2(3) . . ?
B9 B4 B3 58.97(19) . . ?
B9 B4 H4 122.7 . . ?
B10 B4 B3 107.4(3) . . ?
B10 B4 H4 122.8 . . ?
B10 B4 B5 59.9(2) . . ?
B10 B4 B9 60.4(2) . . ?
C1 B5 B4 58.59(18) . . ?
C1 B5 H5A 125.6 . . ?
C1 B5 B6 58.76(18) . . ?
C1 B5 B10 103.5(2) . . ?
C1 B5 B11 103.3(2) . . ?
B4 B5 H5A 121.0 . . ?
B4 B5 B6 108.5(2) . . ?
B4 B5 B11 108.4(2) . . ?
B6 B5 H5A 121.7 . . ?
B6 B5 B11 58.83(19) . . ?
B10 B5 B4 59.8(2) . . ?
B10 B5 H5A 122.7 . . ?
B10 B5 B6 107.4(2) . . ?
B10 B5 B11 60.5(2) . . ?
B11 B5 H5A 122.8 . . ?
C1 B6 C2 56.59(17) . . ?
C1 B6 B5 57.77(18) . . ?
C1 B6 H6A 126.0 . . ?
C1 B6 B7 103.6(2) . . ?
C1 B6 B11 103.9(2) . . ?
C2 B6 B5 104.8(2) . . ?
C2 B6 H6A 124.4 . . ?
C2 B6 B7 58.53(18) . . ?
C2 B6 B11 105.9(2) . . ?
B5 B6 H6A 121.7 . . ?
B7 B6 B5 109.4(2) . . ?
B7 B6 H6A 121.6 . . ?
B11 B6 B5 60.6(2) . . ?
B11 B6 H6A 122.1 . . ?
B11 B6 B7 61.5(2) . . ?
C2 B7 B6 60.22(18) . . ?
C2 B7 H7 124.0 . . ?
C2 B7 B8 58.51(18) . . ?
C2 B7 B11 105.1(2) . . ?
C2 B7 B12 104.4(2) . . ?
B6 B7 H7 121.7 . . ?
B6 B7 B8 108.3(2) . . ?
B6 B7 B11 58.77(19) . . ?
B6 B7 B12 106.5(2) . . ?
B8 B7 H7 121.5 . . ?
B8 B7 B11 107.4(3) . . ?
B8 B7 B12 59.8(2) . . ?
B11 B7 H7 122.9 . . ?
B12 B7 H7 123.3 . . ?
B12 B7 B11 59.3(2) . . ?
C2 B8 B3 59.42(18) . . ?
C2 B8 B7 59.19(18) . . ?
C2 B8 H8 124.0 . . ?
C2 B8 B9 105.4(2) . . ?
C2 B8 B12 105.5(2) . . ?
B3 B8 B7 108.8(2) . . ?
B3 B8 H8 121.6 . . ?
B3 B8 B9 59.21(19) . . ?
B3 B8 B12 107.6(2) . . ?
B7 B8 H8 120.6 . . ?
B7 B8 B9 109.1(2) . . ?
B7 B8 B12 60.5(2) . . ?
B9 B8 H8 122.2 . . ?
B12 B8 H8 122.2 . . ?
B12 B8 B9 60.3(2) . . ?
B3 B9 B4 60.77(19) . . ?
B3 B9 B8 59.83(18) . . ?
B3 B9 H9A 121.5 . . ?
B3 B9 B10 108.2(2) . . ?
B3 B9 B12 107.5(2) . . ?
B4 B9 B8 108.1(2) . . ?
B4 B9 H9A 121.7 . . ?
B4 B9 B10 59.6(2) . . ?
B4 B9 B12 107.3(2) . . ?
B8 B9 H9A 122.0 . . ?
B8 B9 B12 59.5(2) . . ?
B10 B9 B8 107.4(3) . . ?
B10 B9 H9A 122.0 . . ?
B10 B9 B12 59.7(2) . . ?
B12 B9 H9A 122.4 . . ?
B4 B10 B5 60.3(2) . . ?
B4 B10 B9 60.1(2) . . ?
B4 B10 H10A 121.5 . . ?
B4 B10 B11 108.3(2) . . ?
B4 B10 B12 108.2(2) . . ?
B5 B10 B9 108.3(2) . . ?
B5 B10 H10A 121.7 . . ?
B5 B10 B11 60.0(2) . . ?
B5 B10 B12 107.7(2) . . ?
B9 B10 H10A 121.5 . . ?
B9 B10 B11 108.2(2) . . ?
B11 B10 H10A 121.7 . . ?
B12 B10 B9 60.3(2) . . ?
B12 B10 H10A 121.9 . . ?
B12 B10 B11 59.7(2) . . ?
B5 B11 B7 108.0(2) . . ?
B5 B11 B10 59.5(2) . . ?
B5 B11 H11A 121.8 . . ?
B6 B11 B5 60.58(19) . . ?
B6 B11 B7 59.70(19) . . ?
B6 B11 B10 108.0(3) . . ?
B6 B11 H11A 121.6 . . ?
B6 B11 B12 107.7(2) . . ?
B7 B11 H11A 121.8 . . ?
B10 B11 B7 107.8(2) . . ?
B10 B11 H11A 121.9 . . ?
B12 B11 B5 107.4(3) . . ?
B12 B11 B7 59.99(19) . . ?
B12 B11 B10 59.8(2) . . ?
B12 B11 H11A 122.0 . . ?
B7 B12 B9 108.3(2) . . ?
B7 B12 H12 121.4 . . ?
B8 B12 B7 59.70(19) . . ?
B8 B12 B9 60.2(2) . . ?
B8 B12 B10 108.3(3) . . ?
B8 B12 B11 108.4(2) . . ?
B8 B12 H12 121.8 . . ?
B9 B12 H12 121.5 . . ?
B10 B12 B7 108.9(2) . . ?
B10 B12 B9 60.0(2) . . ?
B10 B12 H12 121.3 . . ?
B11 B12 B7 60.7(2) . . ?
B11 B12 B9 108.7(3) . . ?
B11 B12 B10 60.5(2) . . ?
B11 B12 H12 121.1 . . ?
C32 C31 H31 121.5 . . ?
C36 C31 H31 121.5 . . ?
C36 C31 C32 116.9(6) . . ?
C31 C32 H32 121.1 . . ?
C33 C32 C31 117.9(7) . . ?
C33 C32 H32 121.1 . . ?
C32 C33 H33 118.4 . . ?
C34 C33 C32 123.3(9) . . ?
C34 C33 H33 118.4 . . ?
C33 C34 H34 119.1 . . ?
C33 C34 C35 121.8(9) . . ?
C35 C34 H34 119.1 . . ?
C34 C35 H35 118.7 . . ?
C34 C35 C36 122.6(8) . . ?
C36 C35 H35 118.7 . . ?
C31 C36 C37 123.5(8) . . ?
C35 C36 C31 117.4(6) . . ?
C35 C36 C37 119.1(8) . . ?
C36 C37 H37A 109.5 . . ?
C36 C37 H37B 109.5 . . ?
C36 C37 H37C 109.5 . . ?
H37A C37 H37B 109.5 . . ?
H37A C37 H37C 109.5 . . ?
H37B C37 H37C 109.5 . . ?

loop_
_geom_bond_atom_site_label_1
_geom_bond_atom_site_label_2
_geom_bond_distance
_geom_bond_site_symmetry_2
_geom_bond_publ_flag
Br1 B1 2.039(4) . ?
O1 C3 1.198(4) . ?
O2 C3 1.328(4) . ?
O2 B1 1.496(4) . ?
N1 C4 1.363(4) . ?
N1 C5 1.378(4) . ?
N1 C7 1.460(4) . ?
N2 C4 1.360(4) . ?
N2 C6 1.388(4) . ?
N2 C19 1.451(4) . ?
C1 C2 1.638(4) . ?
C1 C3 1.509(4) . ?
C1 B3 1.716(4) . ?
C1 B4 1.698(4) . ?
C1 B5 1.686(4) . ?
C1 B6 1.704(5) . ?
C2 B1 1.657(4) . ?
C2 B3 1.724(4) . ?
C2 B6 1.751(4) . ?
C2 B7 1.721(4) . ?
C2 B8 1.709(4) . ?
C4 B1 1.642(4) . ?
C5 H5 0.9500 . ?
C5 C6 1.339(4) . ?
C6 H6 0.9500 . ?
C7 C8 1.397(4) . ?
C7 C12 1.399(4) . ?
C8 C9 1.383(5) . ?
C8 C16 1.531(4) . ?
C9 H9 0.9500 . ?
C9 C10 1.381(5) . ?
C10 H10 0.9500 . ?
C10 C11 1.376(5) . ?
C11 H11 0.9500 . ?
C11 C12 1.399(5) . ?
C12 C13 1.514(5) . ?
C13 H13 1.0000 . ?
C13 C14 1.530(5) . ?
C13 C15 1.533(5) . ?
C14 H14A 0.9800 . ?
C14 H14B 0.9800 . ?
C14 H14C 0.9800 . ?
C15 H15A 0.9800 . ?
C15 H15B 0.9800 . ?
C15 H15C 0.9800 . ?
C16 H16 1.0000 . ?
C16 C17 1.522(5) . ?
C16 C18 1.518(5) . ?
C17 H17A 0.9800 . ?
C17 H17B 0.9800 . ?
C17 H17C 0.9800 . ?
C18 H18A 0.9800 . ?
C18 H18B 0.9800 . ?
C18 H18C 0.9800 . ?
C19 C20 1.396(4) . ?
C19 C24 1.406(4) . ?
C20 C21 1.398(4) . ?
C20 C28 1.525(4) . ?
C21 H21 0.9500 . ?
C21 C22 1.388(5) . ?
C22 H22 0.9500 . ?
C22 C23 1.372(5) . ?
C23 H23 0.9500 . ?
C23 C24 1.392(4) . ?
C24 C25 1.521(4) . ?
C25 H25 1.0000 . ?
C25 C26 1.538(5) . ?
C25 C27 1.535(5) . ?
C26 H26A 0.9800 . ?
C26 H26B 0.9800 . ?
C26 H26C 0.9800 . ?
C27 H27A 0.9800 . ?
C27 H27B 0.9800 . ?
C27 H27C 0.9800 . ?
C28 H28 1.0000 . ?
C28 C29 1.530(4) . ?
C28 C30 1.532(4) . ?
C29 H29A 0.9800 . ?
C29 H29B 0.9800 . ?
C29 H29C 0.9800 . ?
C30 H30A 0.9800 . ?
C30 H30B 0.9800 . ?
C30 H30C 0.9800 . ?
B3 H3 1.1200 . ?
B3 B4 1.790(5) . ?
B3 B8 1.769(5) . ?
B3 B9 1.758(5) . ?
B4 H4 1.1200 . ?
B4 B5 1.780(5) . ?
B4 B9 1.781(5) . ?
B4 B10 1.772(5) . ?
B5 H5A 1.1200 . ?
B5 B6 1.783(5) . ?
B5 B10 1.774(5) . ?
B5 B11 1.784(5) . ?
B6 H6A 1.1200 . ?
B6 B7 1.769(5) . ?
B6 B11 1.752(5) . ?
B7 H7 1.1200 . ?
B7 B8 1.774(5) . ?
B7 B11 1.801(5) . ?
B7 B12 1.789(5) . ?
B8 H8 1.1200 . ?
B8 B9 1.789(5) . ?
B8 B12 1.776(5) . ?
B9 H9A 1.1200 . ?
B9 B10 1.786(5) . ?
B9 B12 1.790(5) . ?
B10 H10A 1.1200 . ?
B10 B11 1.792(5) . ?
B10 B12 1.780(5) . ?
B11 H11A 1.1200 . ?
B11 B12 1.777(5) . ?
B12 H12 1.1200 . ?
C31 H31 0.9500 . ?
C31 C32 1.459(10) . ?
C31 C36 1.414(9) . ?
C32 H32 0.9500 . ?
C32 C33 1.353(11) . ?
C33 H33 0.9500 . ?
C33 C34 1.252(11) . ?
C34 H34 0.9500 . ?
C34 C35 1.345(11) . ?
C35 H35 0.9500 . ?
C35 C36 1.355(8) . ?
C36 C37 1.461(9) . ?
C37 H37A 0.9800 . ?
C37 H37B 0.9800 . ?
C37 H37C 0.9800 . ?

loop_
_smtbx_masks_void_nr
_smtbx_masks_void_average_x
_smtbx_masks_void_average_y
_smtbx_masks_void_average_z
_smtbx_masks_void_volume
_smtbx_masks_void_count_electrons
_smtbx_masks_void_content
1 0.000 0.000 0.000 311.8 32.6 ?
2 -0.088 0.104 0.309 11.4 0.0 ?
3 0.000 0.500 0.500 311.8 32.6 ?
4 -0.088 0.396 0.809 11.4 0.0 ?
5 0.088 0.604 0.191 11.4 0.0 ?
6 0.088 0.896 0.691 11.4 0.0 ?
